data_4078609
loop_
_publ_author_name
'Lu, Bei-Li'
'Wei, Yin'
'Shi, Min'

_publ_section_title
;
 Rhodium(I)-Catalyzed Pauson--Khand-type [3 + 2 + 1] Cycloaddition
 Reaction of Ene-Vinylidenecyclopropanes and CO: A Highly Regio- and
 Stereoselective Synthetic Approach for the Preparation of Aza- and
 Oxa-Bicyclic Compounds
;
_journal_issue 12
_journal_name_full Organometallics
_journal_page_first 4601
_journal_paper_doi 10.1021/om3004288
_journal_volume 31
_journal_year 2012
_chemical_absolute_configuration unk
_chemical_formula_sum 'C25 H33 N O3 S'
_chemical_formula_weight 427.58
_chemical_name_systematic
; 
 ? 
;
_space_group_IT_number 19
_symmetry_cell_setting orthorhombic
_symmetry_space_group_name_Hall 'P 2ac 2ab'
_symmetry_space_group_name_H-M 'P 21 21 21'
_atom_sites_solution_hydrogens geom
_atom_sites_solution_primary direct
_atom_sites_solution_secondary difmap
_audit_creation_method SHELXL-97
_cell_angle_alpha 90.00
_cell_angle_beta 90.00
_cell_angle_gamma 90.00
_cell_formula_units_Z 4
_cell_length_a 8.1706(5)
_cell_length_b 12.2862(7)
_cell_length_c 23.6896(12)
_cell_measurement_reflns_used 3931
_cell_measurement_temperature 293(2)
_cell_measurement_theta_max 43.311
_cell_measurement_theta_min 4.777
_cell_volume 2378.1(2)
_computing_cell_refinement 'Bruker SMART'
_computing_data_collection 'Bruker SMART'
_computing_data_reduction 'Bruker SHELXTL'
_computing_molecular_graphics 'Bruker SHELXTL'
_computing_publication_material 'Bruker SHELXTL'
_computing_structure_refinement 'SHELXL-97 (Sheldrick, 1997)'
_computing_structure_solution 'SHELXS-97 (Sheldrick, 1990)'
_diffrn_ambient_temperature 293(2)
_diffrn_measured_fraction_theta_full 1.000
_diffrn_measured_fraction_theta_max 1.000
_diffrn_measurement_device_type 'CCD area detector'
_diffrn_measurement_method 'phi and omega scans'
_diffrn_radiation_monochromator graphite
_diffrn_radiation_source 'fine-focus sealed tube'
_diffrn_radiation_type MoK\a
_diffrn_radiation_wavelength 0.71073
_diffrn_reflns_av_R_equivalents 0.0317
_diffrn_reflns_av_sigmaI/netI 0.0325
_diffrn_reflns_limit_h_max 10
_diffrn_reflns_limit_h_min -9
_diffrn_reflns_limit_k_max 11
_diffrn_reflns_limit_k_min -15
_diffrn_reflns_limit_l_max 29
_diffrn_reflns_limit_l_min -28
_diffrn_reflns_number 14527
_diffrn_reflns_theta_full 26.00
_diffrn_reflns_theta_max 26.00
_diffrn_reflns_theta_min 1.72
_exptl_absorpt_coefficient_mu 0.161
_exptl_absorpt_correction_T_max 1.00000
_exptl_absorpt_correction_T_min 0.74338
_exptl_absorpt_correction_type empirical
_exptl_absorpt_process_details sadabs
_exptl_crystal_colour colorless
_exptl_crystal_density_diffrn 1.194
_exptl_crystal_density_method 'not measured'
_exptl_crystal_description prismatic
_exptl_crystal_F_000 920
_exptl_crystal_size_max 0.321
_exptl_crystal_size_mid 0.165
_exptl_crystal_size_min 0.112
_refine_diff_density_max 0.308
_refine_diff_density_min -0.186
_refine_diff_density_rms 0.043
_refine_ls_abs_structure_details 'Flack H D (1983), Acta Cryst. A39, 876-881'
_refine_ls_abs_structure_Flack 0.48(10)
_refine_ls_extinction_method none
_refine_ls_goodness_of_fit_ref 1.039
_refine_ls_hydrogen_treatment constr
_refine_ls_matrix_type full
_refine_ls_number_parameters 274
_refine_ls_number_reflns 4667
_refine_ls_number_restraints 0
_refine_ls_restrained_S_all 1.039
_refine_ls_R_factor_all 0.0558
_refine_ls_R_factor_gt 0.0489
_refine_ls_shift/su_max 0.000
_refine_ls_shift/su_mean 0.000
_refine_ls_structure_factor_coef Fsqd
_refine_ls_weighting_details 'calc w=1/[\s^2^(Fo^2^)+(0.0697P)^2^+0.4171P] where P=(Fo^2^+2Fc^2^)/3'
_refine_ls_weighting_scheme calc
_refine_ls_wR_factor_gt 0.1220
_refine_ls_wR_factor_ref 0.1265
_reflns_number_gt 4150
_reflns_number_total 4667
_reflns_threshold_expression >2sigma(I)
_cod_data_source_file om3004288_si_002.cif
_cod_data_source_block cd21237
_cod_depositor_comments
;
The following automatic conversions were performed:

'_symmetry_cell_setting' value 'Orthorhombic' changed to
'orthorhombic' according to
/home/saulius/struct/CIF-dictionaries/cif_core.dic dictionary named
'cif_core.dic' version 2.4.1 from 2010-06-29.

Automatic conversion script
Id: cif_fix_values 1891 2012-01-12 08:04:46Z andrius 
;
_cod_original_sg_symbol_H-M P2(1)2(1)2(1)
_cod_database_code 4078609

loop_
_symmetry_equiv_pos_as_xyz
'x, y, z'
'-x+1/2, -y, z+1/2'
'-x, y+1/2, -z+1/2'
'x+1/2, -y+1/2, -z'

loop_
_atom_site_label
_atom_site_type_symbol
_atom_site_fract_x
_atom_site_fract_y
_atom_site_fract_z
_atom_site_U_iso_or_equiv
_atom_site_adp_type
_atom_site_occupancy
_atom_site_symmetry_multiplicity
_atom_site_calc_flag
_atom_site_refinement_flags
S1 S 0.99502(8) 0.64053(5) 0.24607(2) 0.04447(16) Uani 1 1 d .
N1 N 1.0215(3) 0.65698(16) 0.31398(8) 0.0444(5) Uani 1 1 d .
O1 O 1.0908(3) 0.85544(18) 0.55961(7) 0.0661(5) Uani 1 1 d .
O2 O 1.1332(2) 0.68811(19) 0.21948(8) 0.0611(5) Uani 1 1 d .
O3 O 0.9589(3) 0.52841(14) 0.23745(8) 0.0605(5) Uani 1 1 d .
C1 C 1.0900(3) 0.8314(2) 0.51036(10) 0.0477(6) Uani 1 1 d .
C2 C 1.0857(4) 0.7145(2) 0.49174(10) 0.0508(6) Uani 1 1 d .
H2A H 1.0156 0.6731 0.5168 0.061 Uiso 1 1 calc R
H2B H 1.1950 0.6839 0.4937 0.061 Uiso 1 1 calc R
C3 C 1.0215(3) 0.70608(19) 0.43154(9) 0.0419(5) Uani 1 1 d .
H3 H 0.9187 0.7470 0.4302 0.050 Uiso 1 1 calc R
C4 C 0.9838(4) 0.5908(2) 0.41051(10) 0.0523(6) Uani 1 1 d .
H4A H 1.0837 0.5482 0.4093 0.063 Uiso 1 1 calc R
H4B H 0.9079 0.5555 0.4361 0.063 Uiso 1 1 calc R
C5 C 0.9095(4) 0.5975(2) 0.35183(10) 0.0516(6) Uani 1 1 d .
H5A H 0.8909 0.5247 0.3373 0.062 Uiso 1 1 calc R
H5B H 0.8050 0.6348 0.3536 0.062 Uiso 1 1 calc R
C6 C 1.0608(3) 0.7688(2) 0.33295(9) 0.0442(6) Uani 1 1 d .
H6A H 0.9618 0.8123 0.3347 0.053 Uiso 1 1 calc R
H6B H 1.1357 0.8030 0.3066 0.053 Uiso 1 1 calc R
C7 C 1.1390(3) 0.7615(2) 0.39116(9) 0.0409(5) Uani 1 1 d .
H7 H 1.2365 0.7154 0.3879 0.049 Uiso 1 1 calc R
C8 C 1.1933(3) 0.8712(2) 0.41439(9) 0.0406(5) Uani 1 1 d .
C9 C 1.0900(3) 0.9118(2) 0.46241(9) 0.0453(6) Uani 1 1 d .
C10 C 1.3293(3) 0.9219(2) 0.39735(10) 0.0477(6) Uani 1 1 d .
C11 C 1.4396(4) 0.8774(3) 0.35160(12) 0.0643(8) Uani 1 1 d .
H11A H 1.4056 0.8050 0.3419 0.096 Uiso 1 1 calc R
H11B H 1.5505 0.8759 0.3650 0.096 Uiso 1 1 calc R
H11C H 1.4328 0.9232 0.3188 0.096 Uiso 1 1 calc R
C12 C 1.3911(4) 1.0262(2) 0.42275(12) 0.0644(8) Uani 1 1 d .
H12A H 1.3691 1.0854 0.3974 0.097 Uiso 1 1 calc R
H12B H 1.5069 1.0208 0.4290 0.097 Uiso 1 1 calc R
H12C H 1.3367 1.0391 0.4581 0.097 Uiso 1 1 calc R
C13 C 0.9929(4) 0.9994(2) 0.46149(10) 0.0562(7) Uani 1 1 d .
C14 C 0.8833(5) 1.0362(3) 0.50951(14) 0.0733(9) Uani 1 1 d .
H14A H 0.7698 1.0254 0.4988 0.088 Uiso 1 1 calc R
H14B H 0.9049 0.9917 0.5425 0.088 Uiso 1 1 calc R
C15 C 0.9085(7) 1.1498(3) 0.52383(14) 0.0982(13) Uani 1 1 d .
H15A H 1.0188 1.1596 0.5381 0.118 Uiso 1 1 calc R
H15B H 0.8327 1.1706 0.5534 0.118 Uiso 1 1 calc R
C16 C 0.8826(7) 1.2233(3) 0.47236(16) 0.1109(17) Uani 1 1 d .
H16A H 0.9061 1.2982 0.4824 0.133 Uiso 1 1 calc R
H16B H 0.7693 1.2191 0.4603 0.133 Uiso 1 1 calc R
C17 C 0.9951(7) 1.1876(3) 0.42393(15) 0.0931(13) Uani 1 1 d .
H17A H 0.9714 1.2309 0.3907 0.112 Uiso 1 1 calc R
H17B H 1.1081 1.2006 0.4345 0.112 Uiso 1 1 calc R
C18 C 0.9736(5) 1.0722(3) 0.41042(12) 0.0702(9) Uani 1 1 d .
H18A H 1.0534 1.0513 0.3821 0.084 Uiso 1 1 calc R
H18B H 0.8655 1.0614 0.3944 0.084 Uiso 1 1 calc R
C19 C 0.8217(3) 0.7168(2) 0.22567(10) 0.0408(5) Uani 1 1 d .
C20 C 0.8381(4) 0.8249(2) 0.21248(13) 0.0582(7) Uani 1 1 d .
H20 H 0.9400 0.8584 0.2143 0.070 Uiso 1 1 calc R
C21 C 0.7021(4) 0.8833(3) 0.19658(14) 0.0669(8) Uani 1 1 d .
H21 H 0.7128 0.9568 0.1881 0.080 Uiso 1 1 calc R
C22 C 0.5501(4) 0.8348(2) 0.19297(11) 0.0576(7) Uani 1 1 d .
C23 C 0.5366(3) 0.7262(3) 0.20674(13) 0.0639(8) Uani 1 1 d .
H23 H 0.4349 0.6924 0.2050 0.077 Uiso 1 1 calc R
C24 C 0.6715(3) 0.6673(2) 0.22303(13) 0.0540(7) Uani 1 1 d .
H24 H 0.6610 0.5940 0.2322 0.065 Uiso 1 1 calc R
C25 C 0.3997(5) 0.8969(3) 0.17443(15) 0.0889(12) Uani 1 1 d .
H25A H 0.4307 0.9688 0.1627 0.133 Uiso 1 1 calc R
H25B H 0.3240 0.9018 0.2053 0.133 Uiso 1 1 calc R
H25C H 0.3487 0.8595 0.1435 0.133 Uiso 1 1 calc R

loop_
_atom_site_aniso_label
_atom_site_aniso_U_11
_atom_site_aniso_U_22
_atom_site_aniso_U_33
_atom_site_aniso_U_23
_atom_site_aniso_U_13
_atom_site_aniso_U_12
S1 0.0396(3) 0.0508(3) 0.0430(3) -0.0118(3) -0.0059(3) 0.0066(3)
N1 0.0457(12) 0.0461(11) 0.0414(10) -0.0043(8) -0.0054(9) -0.0026(9)
O1 0.0895(15) 0.0747(13) 0.0342(9) -0.0027(9) -0.0060(9) -0.0059(12)
O2 0.0414(10) 0.0941(16) 0.0479(10) -0.0111(10) 0.0000(8) 0.0038(10)
O3 0.0715(13) 0.0480(10) 0.0620(11) -0.0169(8) -0.0161(9) 0.0148(9)
C1 0.0463(14) 0.0585(16) 0.0382(12) 0.0035(11) -0.0023(11) -0.0007(12)
C2 0.0583(16) 0.0513(15) 0.0429(13) 0.0090(11) -0.0046(12) -0.0055(13)
C3 0.0447(14) 0.0415(12) 0.0395(11) 0.0026(9) 0.0012(11) -0.0004(11)
C4 0.0592(17) 0.0471(14) 0.0507(13) 0.0032(11) 0.0017(13) -0.0081(14)
C5 0.0490(15) 0.0504(15) 0.0554(14) -0.0058(12) -0.0051(12) -0.0124(12)
C6 0.0477(14) 0.0462(13) 0.0386(11) -0.0022(10) -0.0018(10) -0.0056(11)
C7 0.0382(13) 0.0450(13) 0.0394(12) -0.0016(10) -0.0001(10) -0.0017(10)
C8 0.0478(13) 0.0417(13) 0.0323(10) 0.0007(10) -0.0058(9) -0.0020(11)
C9 0.0555(15) 0.0456(14) 0.0350(11) -0.0030(10) 0.0006(11) -0.0073(12)
C10 0.0533(15) 0.0530(15) 0.0369(12) 0.0039(11) -0.0062(11) -0.0086(12)
C11 0.0582(17) 0.077(2) 0.0580(16) 0.0030(15) 0.0100(13) -0.0111(15)
C12 0.074(2) 0.0606(18) 0.0591(17) 0.0030(14) -0.0033(15) -0.0231(16)
C13 0.0749(18) 0.0487(14) 0.0451(13) -0.0015(10) 0.0052(15) -0.0012(16)
C14 0.089(2) 0.068(2) 0.0633(18) 0.0027(15) 0.0176(18) 0.0107(18)
C15 0.144(4) 0.084(3) 0.066(2) -0.0133(19) 0.023(2) 0.026(3)
C16 0.187(5) 0.062(2) 0.084(2) -0.0047(19) 0.024(3) 0.040(3)
C17 0.149(4) 0.063(2) 0.0673(19) 0.0070(15) 0.011(3) 0.023(3)
C18 0.101(3) 0.0622(18) 0.0478(14) 0.0045(13) 0.0035(16) 0.0133(18)
C19 0.0401(12) 0.0420(13) 0.0404(12) -0.0053(10) -0.0057(10) 0.0020(10)
C20 0.0514(16) 0.0487(16) 0.0745(19) -0.0006(13) -0.0060(14) -0.0042(12)
C21 0.081(2) 0.0437(16) 0.076(2) 0.0070(15) -0.0050(17) 0.0064(15)
C22 0.0552(17) 0.0669(19) 0.0507(14) -0.0048(13) -0.0013(12) 0.0207(13)
C23 0.0421(17) 0.073(2) 0.0769(19) -0.0026(16) -0.0067(13) 0.0005(13)
C24 0.0460(14) 0.0471(15) 0.0690(17) 0.0015(13) -0.0060(13) -0.0017(11)
C25 0.078(2) 0.106(3) 0.083(2) 0.005(2) -0.0058(19) 0.046(2)

loop_
_atom_type_symbol
_atom_type_description
_atom_type_scat_dispersion_real
_atom_type_scat_dispersion_imag
_atom_type_scat_source
C C 0.0033 0.0016 'International Tables Vol C Tables 4.2.6.8 and 6.1.1.4'
H H 0.0000 0.0000 'International Tables Vol C Tables 4.2.6.8 and 6.1.1.4'
N N 0.0061 0.0033 'International Tables Vol C Tables 4.2.6.8 and 6.1.1.4'
O O 0.0106 0.0060 'International Tables Vol C Tables 4.2.6.8 and 6.1.1.4'
S S 0.1246 0.1234 'International Tables Vol C Tables 4.2.6.8 and 6.1.1.4'

loop_
_geom_angle_atom_site_label_1
_geom_angle_atom_site_label_2
_geom_angle_atom_site_label_3
_geom_angle
O2 S1 O3 119.99(13)
O2 S1 N1 106.28(11)
O3 S1 N1 106.73(11)
O2 S1 C19 107.35(12)
O3 S1 C19 107.95(11)
N1 S1 C19 108.04(11)
C5 N1 C6 114.20(19)
C5 N1 S1 117.02(16)
C6 N1 S1 116.22(15)
O1 C1 C2 121.3(2)
O1 C1 C9 124.7(2)
C2 C1 C9 114.0(2)
C1 C2 C3 110.4(2)
C1 C2 H2A 109.6
C3 C2 H2A 109.6
C1 C2 H2B 109.6
C3 C2 H2B 109.6
H2A C2 H2B 108.1
C7 C3 C2 110.0(2)
C7 C3 C4 109.7(2)
C2 C3 C4 115.88(19)
C7 C3 H3 106.9
C2 C3 H3 106.9
C4 C3 H3 106.9
C5 C4 C3 109.2(2)
C5 C4 H4A 109.8
C3 C4 H4A 109.8
C5 C4 H4B 109.8
C3 C4 H4B 109.8
H4A C4 H4B 108.3
N1 C5 C4 109.5(2)
N1 C5 H5A 109.8
C4 C5 H5A 109.8
N1 C5 H5B 109.8
C4 C5 H5B 109.8
H5A C5 H5B 108.2
N1 C6 C7 108.14(19)
N1 C6 H6A 110.1
C7 C6 H6A 110.1
N1 C6 H6B 110.1
C7 C6 H6B 110.1
H6A C6 H6B 108.4
C3 C7 C8 110.73(19)
C3 C7 C6 109.4(2)
C8 C7 C6 113.43(19)
C3 C7 H7 107.7
C8 C7 H7 107.7
C6 C7 H7 107.7
C10 C8 C9 122.8(2)
C10 C8 C7 123.0(2)
C9 C8 C7 113.8(2)
C13 C9 C8 126.0(2)
C13 C9 C1 122.7(2)
C8 C9 C1 110.7(2)
C8 C10 C12 123.7(3)
C8 C10 C11 123.0(2)
C12 C10 C11 113.3(2)
C10 C11 H11A 109.5
C10 C11 H11B 109.5
H11A C11 H11B 109.5
C10 C11 H11C 109.5
H11A C11 H11C 109.5
H11B C11 H11C 109.5
C10 C12 H12A 109.5
C10 C12 H12B 109.5
H12A C12 H12B 109.5
C10 C12 H12C 109.5
H12A C12 H12C 109.5
H12B C12 H12C 109.5
C9 C13 C18 123.4(3)
C9 C13 C14 125.3(2)
C18 C13 C14 111.2(3)
C15 C14 C13 112.2(3)
C15 C14 H14A 109.2
C13 C14 H14A 109.2
C15 C14 H14B 109.2
C13 C14 H14B 109.2
H14A C14 H14B 107.9
C14 C15 C16 111.2(3)
C14 C15 H15A 109.4
C16 C15 H15A 109.4
C14 C15 H15B 109.4
C16 C15 H15B 109.4
H15A C15 H15B 108.0
C15 C16 C17 110.1(3)
C15 C16 H16A 109.6
C17 C16 H16A 109.6
C15 C16 H16B 109.6
C17 C16 H16B 109.6
H16A C16 H16B 108.1
C18 C17 C16 111.6(4)
C18 C17 H17A 109.3
C16 C17 H17A 109.3
C18 C17 H17B 109.3
C16 C17 H17B 109.3
H17A C17 H17B 108.0
C17 C18 C13 112.6(3)
C17 C18 H18A 109.1
C13 C18 H18A 109.1
C17 C18 H18B 109.1
C13 C18 H18B 109.1
H18A C18 H18B 107.8
C20 C19 C24 120.5(2)
C20 C19 S1 119.9(2)
C24 C19 S1 119.7(2)
C19 C20 C21 119.2(3)
C19 C20 H20 120.4
C21 C20 H20 120.4
C20 C21 C22 121.3(3)
C20 C21 H21 119.3
C22 C21 H21 119.3
C23 C22 C21 118.4(3)
C23 C22 C25 119.5(3)
C21 C22 C25 122.1(3)
C24 C23 C22 120.8(3)
C24 C23 H23 119.6
C22 C23 H23 119.6
C19 C24 C23 119.8(3)
C19 C24 H24 120.1
C23 C24 H24 120.1
C22 C25 H25A 109.5
C22 C25 H25B 109.5
H25A C25 H25B 109.5
C22 C25 H25C 109.5
H25A C25 H25C 109.5
H25B C25 H25C 109.5

loop_
_geom_bond_atom_site_label_1
_geom_bond_atom_site_label_2
_geom_bond_distance
S1 O2 1.419(2)
S1 O3 1.4235(19)
S1 N1 1.6359(19)
S1 C19 1.765(2)
N1 C5 1.475(3)
N1 C6 1.481(3)
O1 C1 1.204(3)
C1 C2 1.502(4)
C1 C9 1.506(3)
C2 C3 1.523(3)
C2 H2A 0.9700
C2 H2B 0.9700
C3 C7 1.517(3)
C3 C4 1.532(3)
C3 H3 0.9800
C4 C5 1.519(3)
C4 H4A 0.9700
C4 H4B 0.9700
C5 H5A 0.9700
C5 H5B 0.9700
C6 C7 1.522(3)
C6 H6A 0.9700
C6 H6B 0.9700
C7 C8 1.522(3)
C7 H7 0.9800
C8 C10 1.336(3)
C8 C9 1.502(3)
C9 C13 1.337(4)
C10 C12 1.504(4)
C10 C11 1.512(4)
C11 H11A 0.9600
C11 H11B 0.9600
C11 H11C 0.9600
C12 H12A 0.9600
C12 H12B 0.9600
C12 H12C 0.9600
C13 C18 1.513(4)
C13 C14 1.517(4)
C14 C15 1.451(5)
C14 H14A 0.9700
C14 H14B 0.9700
C15 C16 1.532(5)
C15 H15A 0.9700
C15 H15B 0.9700
C16 C17 1.534(5)
C16 H16A 0.9700
C16 H16B 0.9700
C17 C18 1.464(5)
C17 H17A 0.9700
C17 H17B 0.9700
C18 H18A 0.9700
C18 H18B 0.9700
C19 C20 1.371(4)
C19 C24 1.371(4)
C20 C21 1.375(4)
C20 H20 0.9300
C21 C22 1.380(4)
C21 H21 0.9300
C22 C23 1.378(4)
C22 C25 1.512(4)
C23 C24 1.374(4)
C23 H23 0.9300
C24 H24 0.9300
C25 H25A 0.9600
C25 H25B 0.9600
C25 H25C 0.9600

loop_
_geom_hbond_atom_site_label_D
_geom_hbond_atom_site_label_H
_geom_hbond_atom_site_label_A
_geom_hbond_distance_DH
_geom_hbond_distance_HA
_geom_hbond_distance_DA
_geom_hbond_angle_DHA
_geom_hbond_site_symmetry_A
C5 H5B O1 0.97 2.70 3.393(4) 128.6 4_466
C23 H23 O2 0.93 2.49 3.342(3) 152.6 1_455
C20 H20 O3 0.93 2.52 3.226(3) 132.9 3_755

loop_
_geom_torsion_atom_site_label_1
_geom_torsion_atom_site_label_2
_geom_torsion_atom_site_label_3
_geom_torsion_atom_site_label_4
_geom_torsion
O2 S1 N1 C5 -169.34(19)
O3 S1 N1 C5 -40.2(2)
C19 S1 N1 C5 75.7(2)
O2 S1 N1 C6 50.8(2)
O3 S1 N1 C6 -179.99(18)
C19 S1 N1 C6 -64.1(2)
O1 C1 C2 C3 158.6(3)
C9 C1 C2 C3 -20.4(3)
C1 C2 C3 C7 64.6(3)
C1 C2 C3 C4 -170.3(2)
C7 C3 C4 C5 -59.0(3)
C2 C3 C4 C5 175.8(2)
C6 N1 C5 C4 -58.3(3)
S1 N1 C5 C4 161.09(18)
C3 C4 C5 N1 56.2(3)
C5 N1 C6 C7 59.0(3)
S1 N1 C6 C7 -160.06(17)
C2 C3 C7 C8 -45.1(3)
C4 C3 C7 C8 -173.7(2)
C2 C3 C7 C6 -170.8(2)
C4 C3 C7 C6 60.6(3)
N1 C6 C7 C3 -58.7(3)
N1 C6 C7 C8 177.1(2)
C3 C7 C8 C10 159.2(2)
C6 C7 C8 C10 -77.3(3)
C3 C7 C8 C9 -14.7(3)
C6 C7 C8 C9 108.7(2)
C10 C8 C9 C13 72.4(4)
C7 C8 C9 C13 -113.6(3)
C10 C8 C9 C1 -115.8(3)
C7 C8 C9 C1 58.1(3)
O1 C1 C9 C13 -45.2(4)
C2 C1 C9 C13 133.7(3)
O1 C1 C9 C8 142.7(3)
C2 C1 C9 C8 -38.4(3)
C9 C8 C10 C12 -2.1(4)
C7 C8 C10 C12 -175.4(2)
C9 C8 C10 C11 175.9(2)
C7 C8 C10 C11 2.5(4)
C8 C9 C13 C18 -0.2(5)
C1 C9 C13 C18 -171.1(3)
C8 C9 C13 C14 176.9(3)
C1 C9 C13 C14 6.1(5)
C9 C13 C14 C15 128.3(4)
C18 C13 C14 C15 -54.3(4)
C13 C14 C15 C16 56.5(5)
C14 C15 C16 C17 -56.1(6)
C15 C16 C17 C18 54.5(6)
C16 C17 C18 C13 -53.6(6)
C9 C13 C18 C17 -129.8(4)
C14 C13 C18 C17 52.7(5)
O2 S1 C19 C20 -28.6(3)
O3 S1 C19 C20 -159.3(2)
N1 S1 C19 C20 85.6(2)
O2 S1 C19 C24 151.2(2)
O3 S1 C19 C24 20.6(3)
N1 S1 C19 C24 -94.5(2)
C24 C19 C20 C21 0.0(4)
S1 C19 C20 C21 179.9(2)
C19 C20 C21 C22 -0.8(5)
C20 C21 C22 C23 1.2(5)
C20 C21 C22 C25 -178.7(3)
C21 C22 C23 C24 -0.7(5)
C25 C22 C23 C24 179.1(3)
C20 C19 C24 C23 0.4(4)
S1 C19 C24 C23 -179.5(2)
C22 C23 C24 C19 0.0(5)
